data_7058392
loop_
_publ_author_name
'Dong, Zhen-Peng'
'Zhao, Jiao-Jiao'
'Liu, Peng-Yu'
'Liu, Zhi-Liang'
'Wang, Yan-Qin'

_publ_section_title
;
 A metal--organic framework constructed by a viologen-derived ligand:
 photochromism and discernible detection of volatile amine vapors
;
_journal_issue 23
_journal_name_full 'New Journal of Chemistry'
_journal_page_first 9032
_journal_paper_doi 10.1039/C9NJ01380F
_journal_volume 43
_journal_year 2019
_chemical_formula_sum 'C52 H42 Co1.5 N9 O14'
_chemical_formula_weight 1105.34
_space_group_IT_number 2
_space_group_name_Hall '-P 1'
_space_group_name_H-M_alt 'P -1'
_symmetry_cell_setting triclinic
_symmetry_space_group_name_Hall '-P 1'
_symmetry_space_group_name_H-M 'P -1'
_atom_sites_solution_hydrogens geom
_atom_sites_solution_primary direct
_atom_sites_solution_secondary difmap
_audit_block_doi 10.5517/cc14jbkk
_audit_creation_method SHELXL-97
_audit_update_record
;
2015-04-08 deposited with the CCDC.    2019-05-14 downloaded from the CCDC.
;
_cell_angle_alpha 73.647(7)
_cell_angle_beta 69.400(8)
_cell_angle_gamma 87.385(7)
_cell_formula_units_Z 2
_cell_length_a 12.6315(10)
_cell_length_b 13.3343(11)
_cell_length_c 16.1671(13)
_cell_measurement_reflns_used 3078
_cell_measurement_temperature 293(2)
_cell_measurement_theta_max 71.2870
_cell_measurement_theta_min 3.7300
_cell_volume 2441.5(4)
_computing_cell_refinement 'Bruker FRAMBO'
_computing_data_collection 'Bruker FRAMBO'
_computing_data_reduction 'Bruker SAINT'
_computing_molecular_graphics 'Bruker SHELXTL'
_computing_publication_material 'Bruker SHELXTL'
_computing_structure_refinement 'Bruker SHELXTL'
_computing_structure_solution 'Bruker SHELXTL'
_diffrn_ambient_temperature 293(2)
_diffrn_measured_fraction_theta_full 0.998
_diffrn_measured_fraction_theta_max 0.998
_diffrn_measurement_device_type 'Xcalibur, Eos, Gemini'
_diffrn_radiation_monochromator graphite
_diffrn_radiation_source 'fine-focus sealed tube'
_diffrn_radiation_type CuK\a
_diffrn_radiation_wavelength 1.54184
_diffrn_reflns_av_R_equivalents 0.0452
_diffrn_reflns_av_sigmaI/netI 0.0792
_diffrn_reflns_limit_h_max 15
_diffrn_reflns_limit_h_min -9
_diffrn_reflns_limit_k_max 15
_diffrn_reflns_limit_k_min -14
_diffrn_reflns_limit_l_max 19
_diffrn_reflns_limit_l_min -18
_diffrn_reflns_number 15435
_diffrn_reflns_theta_full 67.25
_diffrn_reflns_theta_max 67.25
_diffrn_reflns_theta_min 3.05
_exptl_absorpt_coefficient_mu 4.720
_exptl_absorpt_correction_T_max 0.7335
_exptl_absorpt_correction_T_min 0.7039
_exptl_crystal_colour yellow
_exptl_crystal_density_diffrn 1.504
_exptl_crystal_density_method 'not measured'
_exptl_crystal_description block
_exptl_crystal_F_000 1139
_exptl_crystal_size_max 0.08
_exptl_crystal_size_mid 0.08
_exptl_crystal_size_min 0.07
_refine_diff_density_max 0.726
_refine_diff_density_min -0.387
_refine_diff_density_rms 0.077
_refine_ls_extinction_method none
_refine_ls_goodness_of_fit_ref 1.050
_refine_ls_hydrogen_treatment mixed
_refine_ls_matrix_type full
_refine_ls_number_parameters 736
_refine_ls_number_reflns 8758
_refine_ls_number_restraints 353
_refine_ls_restrained_S_all 1.052
_refine_ls_R_factor_all 0.0945
_refine_ls_R_factor_gt 0.0668
_refine_ls_shift/su_max 0.002
_refine_ls_shift/su_mean 0.000
_refine_ls_structure_factor_coef Fsqd
_refine_ls_weighting_details 'calc w=1/[\s^2^(Fo^2^)+(0.0857P)^2^+1.1040P] where P=(Fo^2^+2Fc^2^)/3'
_refine_ls_weighting_scheme calc
_refine_ls_wR_factor_gt 0.1653
_refine_ls_wR_factor_ref 0.1855
_reflns_number_gt 6356
_reflns_number_total 8758
_reflns_threshold_expression >2sigma(I)
_cod_data_source_file c9nj01380f2.cif
_cod_data_source_block 2
_cod_depositor_comments 'Adding full bibliography for 7058392.cif.'
_cod_original_cell_volume 2441.5(3)
_cod_original_sg_symbol_H-M p-1
_cod_original_formula_sum 'C52 H42 Co1.50 N9 O14'
_cod_database_code 7058392

loop_
_symmetry_equiv_pos_as_xyz
'x, y, z'
'-x, -y, -z'

loop_
_atom_site_label
_atom_site_type_symbol
_atom_site_fract_x
_atom_site_fract_y
_atom_site_fract_z
_atom_site_U_iso_or_equiv
_atom_site_adp_type
_atom_site_occupancy
_atom_site_symmetry_multiplicity
_atom_site_calc_flag
_atom_site_refinement_flags
_atom_site_disorder_assembly
_atom_site_disorder_group
Co1 Co 0.14072(6) 0.68933(5) 0.78792(5) 0.02958(19) Uani 1 1 d . . .
Co2 Co 0.0000 0.5000 1.0000 0.0244(2) Uani 1 2 d S . .
N1 N 0.2216(4) 0.7491(4) 0.6401(4) 0.0530(12) Uani 1 1 d U . .
N2 N 0.2190(3) 0.7317(3) 0.5848(3) 0.0389(9) Uani 1 1 d U . .
N3 N 0.2271(6) 0.7151(5) 0.5097(4) 0.0850(18) Uani 1 1 d U . .
N4 N 0.3978(4) 0.0409(3) 0.7183(3) 0.0433(10) Uani 1 1 d . . .
N5 N -0.5119(3) 0.5121(3) 0.7167(3) 0.0385(9) Uani 1 1 d . . .
N6 N -0.0595(4) 1.3741(3) 0.7337(3) 0.0416(10) Uani 1 1 d . . .
N7 N 0.8230(3) 0.9426(3) 0.7312(3) 0.0434(10) Uani 1 1 d . . .
N8 N 0.6171(4) 0.1900(4) 0.8098(3) 0.0342(10) Uani 1 1 d U . .
N9 N 0.2544(13) 0.2592(17) 0.5195(19) 0.241(9) Uani 0.461(10) 1 d PDU A 1
N9' N 0.238(2) 0.1658(18) 0.506(2) 0.222(9) Uani 0.539(10) 1 d PDU A 2
O1 O 0.0542(3) 0.6532(2) 0.9376(2) 0.0318(7) Uani 1 1 d U . .
O2 O -0.0149(3) 0.6562(2) 0.7806(2) 0.0377(7) Uani 1 1 d U . .
O3 O 0.2929(3) 0.7188(3) 0.8036(2) 0.0368(7) Uani 1 1 d U . .
O4 O 0.2285(3) 0.7316(3) 0.9483(2) 0.0490(9) Uani 1 1 d U . .
O5 O 0.1007(3) 0.8487(2) 0.7902(2) 0.0379(7) Uani 1 1 d U . .
O6 O -0.0611(3) 0.8122(3) 0.9122(3) 0.0490(9) Uani 1 1 d U . .
O7 O -0.0580(3) 0.5046(2) 0.8938(2) 0.0332(7) Uani 1 1 d U . .
O8 O 0.1934(3) 0.5358(2) 0.7783(2) 0.0374(7) Uani 1 1 d U . .
O9 O 0.1628(3) 0.4654(3) 0.9285(2) 0.0369(7) Uani 1 1 d U . .
O10 O 0.5770(7) 0.1039(6) 0.8611(7) 0.072(3) Uani 0.50 1 d PU . .
O11 O 0.6423(5) 0.2068(5) 0.7392(6) 0.114(2) Uani 1 1 d U . .
O12 O 0.6101(7) 0.2647(6) 0.8441(5) 0.054(2) Uani 0.50 1 d PU . .
O13 O 0.1625(12) 0.232(2) 0.518(3) 0.289(12) Uani 0.461(10) 1 d PDU A 1
O14 O 0.2644(15) 0.3520(14) 0.5172(14) 0.189(8) Uani 0.461(10) 1 d PDU A 1
O15 O 0.3383(10) 0.2170(9) 0.4778(10) 0.252(6) Uani 1 1 d DU . .
O13' O 0.1664(13) 0.2267(17) 0.490(3) 0.260(9) Uani 0.539(10) 1 d PDU A 2
O14' O 0.2449(13) 0.0863(12) 0.4832(13) 0.177(7) Uani 0.539(10) 1 d PDU A 2
C1 C 0.3035(4) 0.7405(3) 0.8713(3) 0.0333(10) Uani 1 1 d . . .
C2 C 0.4199(4) 0.7824(3) 0.8583(3) 0.0329(10) Uani 1 1 d . . .
C3 C 0.5071(4) 0.8048(4) 0.7730(3) 0.0389(11) Uani 1 1 d . . .
H3 H 0.4951 0.7908 0.7237 0.047 Uiso 1 1 calc R . .
C4 C 0.4395(4) 0.8016(4) 0.9322(4) 0.0464(13) Uani 1 1 d . . .
H4 H 0.3824 0.7858 0.9899 0.056 Uiso 1 1 calc R . .
C5 C 0.6109(4) 0.8473(4) 0.7606(4) 0.0431(12) Uani 1 1 d . . .
H5 H 0.6681 0.8628 0.7030 0.052 Uiso 1 1 calc R . .
C6 C 0.6297(4) 0.8668(4) 0.8340(4) 0.0408(11) Uani 1 1 d . . .
C7 C 0.5430(4) 0.8439(5) 0.9203(4) 0.0519(14) Uani 1 1 d . . .
H7 H 0.5553 0.8573 0.9698 0.062 Uiso 1 1 calc R . .
C8 C 0.7406(4) 0.9153(5) 0.8272(4) 0.0492(13) Uani 1 1 d . . .
H8A H 0.7256 0.9780 0.8477 0.059 Uiso 1 1 calc R . .
H8B H 0.7730 0.8663 0.8674 0.059 Uiso 1 1 calc R . .
C9 C 0.8182(5) 1.0350(4) 0.6724(4) 0.0566(15) Uani 1 1 d . . .
H9 H 0.7670 1.0827 0.6932 0.068 Uiso 1 1 calc R . .
C10 C 0.8881(5) 1.0595(4) 0.5824(5) 0.0614(17) Uani 1 1 d . . .
H10 H 0.8849 1.1241 0.5423 0.074 Uiso 1 1 calc R . .
C11 C 0.9639(4) 0.9884(4) 0.5501(4) 0.0464(13) Uani 1 1 d . . .
C12 C 0.9677(4) 0.8953(4) 0.6140(4) 0.0474(13) Uani 1 1 d . . .
H12 H 1.0191 0.8467 0.5954 0.057 Uiso 1 1 calc R . .
C13 C 0.8977(4) 0.8740(4) 0.7032(4) 0.0456(13) Uani 1 1 d . . .
H13 H 0.9017 0.8112 0.7452 0.055 Uiso 1 1 calc R . .
C14 C 0.0148(4) 0.8738(3) 0.8486(3) 0.0348(10) Uani 1 1 d . . .
C15 C -0.0012(4) 0.9884(3) 0.8410(3) 0.0340(10) Uani 1 1 d . . .
C16 C 0.0473(4) 1.0656(4) 0.7591(4) 0.0410(11) Uani 1 1 d . . .
H16 H 0.0957 1.0479 0.7075 0.049 Uiso 1 1 calc R . .
C17 C -0.0713(5) 1.0172(4) 0.9177(4) 0.0438(12) Uani 1 1 d . . .
H17 H -0.1031 0.9659 0.9735 0.053 Uiso 1 1 calc R . .
C18 C 0.0240(5) 1.1703(4) 0.7535(4) 0.0482(13) Uani 1 1 d . . .
H18 H 0.0561 1.2219 0.6980 0.058 Uiso 1 1 calc R . .
C19 C -0.0945(5) 1.1202(4) 0.9126(4) 0.0480(13) Uani 1 1 d . . .
H19 H -0.1422 1.1379 0.9645 0.058 Uiso 1 1 calc R . .
C20 C -0.0468(5) 1.1972(4) 0.8303(3) 0.0407(11) Uani 1 1 d . . .
C21 C -0.0769(6) 1.3091(4) 0.8288(4) 0.0538(15) Uani 1 1 d . . .
H21A H -0.1555 1.3095 0.8675 0.065 Uiso 1 1 calc R . .
H21B H -0.0301 1.3385 0.8535 0.065 Uiso 1 1 calc R . .
C22 C 0.0262(5) 1.4461(4) 0.6885(4) 0.0453(12) Uani 1 1 d . . .
H22 H 0.0704 1.4617 0.7192 0.054 Uiso 1 1 calc R . .
C23 C -0.1268(5) 1.3542(4) 0.6918(4) 0.0554(15) Uani 1 1 d . . .
H23 H -0.1885 1.3061 0.7250 0.066 Uiso 1 1 calc R . .
C24 C -0.1064(5) 1.4038(4) 0.6003(4) 0.0542(15) Uani 1 1 d . . .
H24 H -0.1543 1.3893 0.5721 0.065 Uiso 1 1 calc R . .
C25 C -0.0140(4) 1.4756(4) 0.5498(3) 0.0401(11) Uani 1 1 d . . .
C26 C 0.0496(4) 1.4973(4) 0.5976(4) 0.0451(12) Uani 1 1 d . . .
H26 H 0.1095 1.5478 0.5672 0.054 Uiso 1 1 calc R . .
C27 C -0.0801(4) 0.5773(3) 0.8341(3) 0.0303(9) Uani 1 1 d . . .
C28 C -0.1928(4) 0.5651(3) 0.8255(3) 0.0324(10) Uani 1 1 d . . .
C29 C -0.2781(4) 0.5009(4) 0.8993(3) 0.0401(11) Uani 1 1 d . . .
H29 H -0.2654 0.4688 0.9537 0.048 Uiso 1 1 calc R . .
C30 C -0.2133(4) 0.6125(4) 0.7449(3) 0.0366(11) Uani 1 1 d . . .
H30 H -0.1566 0.6557 0.6949 0.044 Uiso 1 1 calc R . .
C31 C -0.3816(4) 0.4841(4) 0.8932(3) 0.0421(12) Uani 1 1 d . . .
H31 H -0.4381 0.4405 0.9430 0.051 Uiso 1 1 calc R . .
C32 C -0.4014(4) 0.5326(4) 0.8120(3) 0.0366(11) Uani 1 1 d . . .
C33 C -0.3168(4) 0.5965(4) 0.7378(3) 0.0400(11) Uani 1 1 d . . .
H33 H -0.3295 0.6286 0.6833 0.048 Uiso 1 1 calc R . .
C34 C -0.5177(4) 0.5152(4) 0.8085(4) 0.0450(12) Uani 1 1 d . . .
H34A H -0.5532 0.4497 0.8535 0.054 Uiso 1 1 calc R . .
H34B H -0.5647 0.5711 0.8252 0.054 Uiso 1 1 calc R . .
C35 C -0.4586(4) 0.4342(4) 0.6838(4) 0.0477(13) Uani 1 1 d . . .
H35 H -0.4261 0.3840 0.7189 0.057 Uiso 1 1 calc R . .
C36 C -0.5590(4) 0.5849(4) 0.6675(4) 0.0424(12) Uani 1 1 d . . .
H36 H -0.5952 0.6383 0.6913 0.051 Uiso 1 1 calc R . .
C37 C -0.4521(5) 0.4286(4) 0.5991(4) 0.0489(13) Uani 1 1 d . . .
H37 H -0.4141 0.3751 0.5765 0.059 Uiso 1 1 calc R . .
C38 C -0.5547(4) 0.5821(4) 0.5826(4) 0.0443(12) Uani 1 1 d . . .
H38 H -0.5875 0.6339 0.5490 0.053 Uiso 1 1 calc R . .
C39 C -0.5021(4) 0.5026(4) 0.5460(3) 0.0376(11) Uani 1 1 d . . .
C40 C 0.1954(3) 0.4628(4) 0.8469(3) 0.0301(9) Uani 1 1 d . . .
C41 C 0.2435(4) 0.3604(4) 0.8309(3) 0.0333(10) Uani 1 1 d . . .
C42 C 0.2620(4) 0.2858(4) 0.9040(4) 0.0413(11) Uani 1 1 d . . .
H42 H 0.2480 0.3007 0.9596 0.050 Uiso 1 1 calc R . .
C43 C 0.2659(4) 0.3367(4) 0.7485(3) 0.0377(11) Uani 1 1 d . . .
H43 H 0.2562 0.3867 0.6988 0.045 Uiso 1 1 calc R . .
C44 C 0.3023(4) 0.2398(4) 0.7390(4) 0.0440(12) Uani 1 1 d . . .
H44 H 0.3145 0.2241 0.6840 0.053 Uiso 1 1 calc R . .
C45 C 0.3208(4) 0.1654(4) 0.8125(4) 0.0400(11) Uani 1 1 d . . .
C46 C 0.3009(4) 0.1903(4) 0.8937(4) 0.0447(12) Uani 1 1 d . . .
H46 H 0.3141 0.1417 0.9425 0.054 Uiso 1 1 calc R . .
C47 C 0.3571(6) 0.0565(4) 0.8107(4) 0.0575(15) Uani 1 1 d . . .
H47A H 0.4170 0.0411 0.8362 0.069 Uiso 1 1 calc R . .
H47B H 0.2935 0.0069 0.8502 0.069 Uiso 1 1 calc R . .
C48 C 0.3365(5) -0.0195(4) 0.6963(4) 0.0474(13) Uani 1 1 d . . .
H48 H 0.2673 -0.0508 0.7394 0.057 Uiso 1 1 calc R . .
C49 C 0.3747(4) -0.0356(4) 0.6108(4) 0.0469(13) Uani 1 1 d . . .
H49 H 0.3305 -0.0769 0.5962 0.056 Uiso 1 1 calc R . .
C50 C 0.4778(4) 0.0085(4) 0.5462(4) 0.0409(12) Uani 1 1 d . . .
C51 C 0.5397(5) 0.0706(5) 0.5720(4) 0.0529(14) Uani 1 1 d . . .
H51 H 0.6097 0.1019 0.5305 0.063 Uiso 1 1 calc R . .
C52 C 0.4983(5) 0.0854(4) 0.6573(4) 0.0519(14) Uani 1 1 d . . .
H52 H 0.5404 0.1270 0.6735 0.062 Uiso 1 1 calc R . .
HW1 H 0.007(5) 0.703(5) 0.936(4) 0.055(17) Uiso 1 1 d . . .
HW2 H 0.105(6) 0.681(5) 0.949(5) 0.08(2) Uiso 1 1 d . . .

loop_
_atom_site_aniso_label
_atom_site_aniso_U_11
_atom_site_aniso_U_22
_atom_site_aniso_U_33
_atom_site_aniso_U_23
_atom_site_aniso_U_13
_atom_site_aniso_U_12
Co1 0.0274(4) 0.0273(4) 0.0365(4) -0.0118(3) -0.0121(3) 0.0019(3)
Co2 0.0243(5) 0.0210(5) 0.0313(5) -0.0100(4) -0.0122(4) 0.0032(4)
N1 0.052(3) 0.039(3) 0.056(3) -0.008(2) -0.007(2) -0.011(2)
N2 0.034(2) 0.025(2) 0.056(3) -0.0017(19) -0.021(2) 0.0031(16)
N3 0.116(5) 0.080(4) 0.079(4) -0.029(3) -0.054(4) 0.013(4)
N4 0.051(3) 0.031(2) 0.048(3) -0.0176(19) -0.014(2) 0.0106(18)
N5 0.0252(19) 0.051(3) 0.046(2) -0.020(2) -0.0157(18) 0.0036(17)
N6 0.060(3) 0.023(2) 0.039(2) -0.0079(17) -0.016(2) 0.0058(18)
N7 0.028(2) 0.044(2) 0.056(3) -0.010(2) -0.016(2) -0.0027(18)
N8 0.029(2) 0.037(2) 0.034(2) -0.009(2) -0.0085(19) -0.0016(16)
N9 0.162(14) 0.282(16) 0.234(14) -0.032(14) -0.048(13) 0.012(14)
N9' 0.142(13) 0.234(16) 0.237(14) -0.014(14) -0.052(13) 0.058(13)
O1 0.0325(17) 0.0221(15) 0.0430(18) -0.0102(13) -0.0154(15) 0.0014(13)
O2 0.0381(17) 0.0283(16) 0.052(2) -0.0076(14) -0.0248(15) 0.0000(13)
O3 0.0299(16) 0.0429(18) 0.0444(19) -0.0217(15) -0.0143(14) 0.0039(13)
O4 0.0315(18) 0.071(3) 0.045(2) -0.0250(18) -0.0047(16) -0.0132(16)
O5 0.0349(17) 0.0261(16) 0.051(2) -0.0122(14) -0.0121(15) 0.0032(13)
O6 0.0368(19) 0.0265(17) 0.066(2) -0.0070(17) -0.0026(17) 0.0017(14)
O7 0.0370(17) 0.0307(16) 0.0416(18) -0.0124(14) -0.0241(15) 0.0040(13)
O8 0.0379(17) 0.0324(17) 0.0428(19) -0.0144(14) -0.0130(15) 0.0064(13)
O9 0.0334(17) 0.0451(19) 0.0409(19) -0.0244(15) -0.0159(15) 0.0161(14)
O10 0.069(5) 0.031(4) 0.089(6) 0.007(4) -0.012(5) -0.006(4)
O11 0.078(4) 0.079(4) 0.216(8) -0.077(5) -0.063(5) 0.022(3)
O12 0.092(6) 0.038(4) 0.035(4) -0.015(3) -0.021(4) -0.007(4)
O13 0.235(16) 0.326(18) 0.209(18) -0.032(16) 0.006(16) 0.001(16)
O14 0.129(12) 0.274(17) 0.145(12) -0.033(13) -0.046(10) -0.003(12)
O15 0.209(10) 0.246(11) 0.254(11) 0.012(9) -0.094(9) 0.056(9)
O13' 0.239(15) 0.321(17) 0.182(16) -0.020(14) -0.060(13) -0.036(14)
O14' 0.132(10) 0.270(16) 0.160(11) -0.053(12) -0.098(9) 0.028(11)
C1 0.033(2) 0.030(2) 0.039(3) -0.012(2) -0.014(2) 0.0028(18)
C2 0.031(2) 0.032(2) 0.037(3) -0.010(2) -0.014(2) 0.0010(18)
C3 0.037(3) 0.044(3) 0.041(3) -0.016(2) -0.016(2) 0.003(2)
C4 0.042(3) 0.056(3) 0.039(3) -0.009(2) -0.013(2) -0.009(2)
C5 0.025(2) 0.057(3) 0.043(3) -0.011(2) -0.010(2) -0.004(2)
C6 0.032(2) 0.046(3) 0.046(3) -0.011(2) -0.017(2) -0.002(2)
C7 0.043(3) 0.075(4) 0.042(3) -0.016(3) -0.019(3) -0.012(3)
C8 0.034(3) 0.064(4) 0.049(3) -0.014(3) -0.016(2) -0.007(2)
C9 0.045(3) 0.047(3) 0.065(4) -0.006(3) -0.012(3) 0.011(2)
C10 0.053(3) 0.037(3) 0.070(4) 0.002(3) -0.009(3) 0.015(2)
C11 0.033(3) 0.036(3) 0.062(4) -0.004(2) -0.014(2) 0.004(2)
C12 0.042(3) 0.034(3) 0.058(3) -0.002(2) -0.017(3) 0.009(2)
C13 0.044(3) 0.036(3) 0.055(3) -0.002(2) -0.024(3) -0.002(2)
C14 0.035(2) 0.027(2) 0.045(3) -0.009(2) -0.017(2) 0.0037(19)
C15 0.037(2) 0.026(2) 0.040(3) -0.0090(19) -0.016(2) 0.0018(18)
C16 0.050(3) 0.030(2) 0.042(3) -0.014(2) -0.012(2) 0.006(2)
C17 0.059(3) 0.030(3) 0.037(3) -0.005(2) -0.013(2) 0.002(2)
C18 0.070(4) 0.026(3) 0.040(3) -0.005(2) -0.011(3) -0.001(2)
C19 0.065(4) 0.036(3) 0.040(3) -0.016(2) -0.011(3) 0.009(2)
C20 0.059(3) 0.027(2) 0.038(3) -0.011(2) -0.018(2) 0.004(2)
C21 0.093(4) 0.030(3) 0.035(3) -0.011(2) -0.017(3) 0.011(3)
C22 0.055(3) 0.044(3) 0.046(3) -0.016(2) -0.027(3) 0.006(2)
C23 0.062(4) 0.043(3) 0.052(3) -0.005(3) -0.015(3) -0.011(3)
C24 0.057(3) 0.053(3) 0.052(3) -0.002(3) -0.027(3) -0.015(3)
C25 0.043(3) 0.033(3) 0.044(3) -0.007(2) -0.018(2) 0.003(2)
C26 0.045(3) 0.044(3) 0.046(3) -0.008(2) -0.020(2) -0.007(2)
C27 0.033(2) 0.029(2) 0.037(2) -0.0162(19) -0.017(2) 0.0058(18)
C28 0.034(2) 0.030(2) 0.041(3) -0.017(2) -0.017(2) 0.0056(18)
C29 0.038(3) 0.048(3) 0.037(3) -0.008(2) -0.020(2) 0.002(2)
C30 0.037(2) 0.036(3) 0.037(3) -0.006(2) -0.017(2) 0.000(2)
C31 0.036(3) 0.051(3) 0.036(3) -0.011(2) -0.011(2) 0.001(2)
C32 0.029(2) 0.042(3) 0.047(3) -0.021(2) -0.017(2) 0.0051(19)
C33 0.042(3) 0.043(3) 0.039(3) -0.007(2) -0.022(2) -0.002(2)
C34 0.033(3) 0.061(3) 0.050(3) -0.026(3) -0.018(2) 0.005(2)
C35 0.049(3) 0.051(3) 0.054(3) -0.022(3) -0.028(3) 0.016(2)
C36 0.032(2) 0.052(3) 0.054(3) -0.029(3) -0.018(2) 0.017(2)
C37 0.056(3) 0.044(3) 0.060(3) -0.028(3) -0.028(3) 0.018(2)
C38 0.040(3) 0.053(3) 0.052(3) -0.026(3) -0.025(2) 0.021(2)
C39 0.027(2) 0.042(3) 0.050(3) -0.019(2) -0.017(2) 0.0061(19)
C40 0.021(2) 0.035(2) 0.038(3) -0.017(2) -0.0106(19) 0.0026(17)
C41 0.028(2) 0.032(2) 0.038(3) -0.011(2) -0.008(2) 0.0018(18)
C42 0.046(3) 0.042(3) 0.040(3) -0.018(2) -0.016(2) 0.011(2)
C43 0.043(3) 0.034(3) 0.038(3) -0.014(2) -0.014(2) 0.010(2)
C44 0.055(3) 0.039(3) 0.041(3) -0.020(2) -0.014(2) 0.008(2)
C45 0.042(3) 0.035(3) 0.041(3) -0.012(2) -0.011(2) 0.003(2)
C46 0.051(3) 0.041(3) 0.042(3) -0.014(2) -0.017(2) 0.011(2)
C47 0.076(4) 0.043(3) 0.048(3) -0.014(3) -0.016(3) 0.014(3)
C48 0.043(3) 0.041(3) 0.054(3) -0.015(2) -0.010(3) 0.001(2)
C49 0.043(3) 0.038(3) 0.057(3) -0.014(2) -0.014(3) -0.009(2)
C50 0.037(3) 0.033(3) 0.052(3) -0.019(2) -0.010(2) 0.000(2)
C51 0.039(3) 0.054(3) 0.066(4) -0.029(3) -0.010(3) -0.003(2)
C52 0.051(3) 0.044(3) 0.069(4) -0.031(3) -0.019(3) -0.001(2)

loop_
_atom_type_symbol
_atom_type_description
_atom_type_scat_dispersion_real
_atom_type_scat_dispersion_imag
_atom_type_scat_source
C C 0.0181 0.0091 'International Tables Vol C Tables 4.2.6.8 and 6.1.1.4'
H H 0.0000 0.0000 'International Tables Vol C Tables 4.2.6.8 and 6.1.1.4'
N N 0.0311 0.0180 'International Tables Vol C Tables 4.2.6.8 and 6.1.1.4'
O O 0.0492 0.0322 'International Tables Vol C Tables 4.2.6.8 and 6.1.1.4'
Co Co -2.3653 3.6143 'International Tables Vol C Tables 4.2.6.8 and 6.1.1.4'

loop_
_citation_id
_citation_doi
_citation_year
1 10.1016/j.inoche.2015.06.008 2015

loop_
_geom_angle_atom_site_label_1
_geom_angle_atom_site_label_2
_geom_angle_atom_site_label_3
_geom_angle
_geom_angle_site_symmetry_1
_geom_angle_site_symmetry_3
O2 Co1 O3 176.66(14) . .
O2 Co1 O8 90.60(12) . .
O3 Co1 O8 89.26(12) . .
O2 Co1 N1 93.70(17) . .
O3 Co1 N1 89.64(17) . .
O8 Co1 N1 89.07(16) . .
O2 Co1 O5 92.66(12) . .
O3 Co1 O5 87.66(12) . .
O8 Co1 O5 175.55(13) . .
N1 Co1 O5 87.71(16) . .
O2 Co1 O1 87.13(13) . .
O3 Co1 O1 89.59(13) . .
O8 Co1 O1 99.47(12) . .
N1 Co1 O1 171.42(16) . .
O5 Co1 O1 83.72(12) . .
O1 Co2 O1 180.000(1) . 2_567
O1 Co2 O7 91.77(13) . 2_567
O1 Co2 O7 88.23(13) 2_567 2_567
O1 Co2 O7 88.23(13) . .
O1 Co2 O7 91.77(13) 2_567 .
O7 Co2 O7 180.000(1) 2_567 .
O1 Co2 O9 93.60(13) . 2_567
O1 Co2 O9 86.40(13) 2_567 2_567
O7 Co2 O9 93.61(12) 2_567 2_567
O7 Co2 O9 86.39(12) . 2_567
O1 Co2 O9 86.40(13) . .
O1 Co2 O9 93.60(13) 2_567 .
O7 Co2 O9 86.39(12) 2_567 .
O7 Co2 O9 93.61(12) . .
O9 Co2 O9 180.000(1) 2_567 .
N2 N1 Co1 136.7(4) . .
N1 N2 N3 173.2(6) . .
C48 N4 C52 120.3(5) . .
C48 N4 C47 120.3(5) . .
C52 N4 C47 119.4(5) . .
C36 N5 C35 120.9(4) . .
C36 N5 C34 120.4(4) . .
C35 N5 C34 118.7(4) . .
C22 N6 C23 120.4(4) . .
C22 N6 C21 120.8(5) . .
C23 N6 C21 118.6(5) . .
C13 N7 C9 120.8(5) . .
C13 N7 C8 120.2(5) . .
C9 N7 C8 119.0(5) . .
O11 N8 O10 122.2(8) . .
O11 N8 O12 118.3(6) . .
O10 N8 O12 118.5(7) . .
O14 N9 O13 115.4(13) . .
O14 N9 O15 119.3(13) . .
O13 N9 O15 115.0(13) . .
O14' N9' O13' 117.4(14) . .
O14' N9' O15 113(2) . .
O13' N9' O15 110.5(19) . .
Co2 O1 Co1 113.67(14) . .
Co2 O1 HW1 122(4) . .
Co1 O1 HW1 96(4) . .
Co2 O1 HW2 121(5) . .
Co1 O1 HW2 97(5) . .
HW1 O1 HW2 102(6) . .
C27 O2 Co1 123.5(3) . .
C1 O3 Co1 126.6(3) . .
C14 O5 Co1 124.8(3) . .
C27 O7 Co2 134.1(3) . .
C40 O8 Co1 122.7(3) . .
C40 O9 Co2 123.6(3) . .
N9 O15 N9' 63.6(12) . .
O4 C1 O3 127.1(4) . .
O4 C1 C2 116.1(4) . .
O3 C1 C2 116.8(4) . .
C3 C2 C4 119.0(4) . .
C3 C2 C1 121.1(4) . .
C4 C2 C1 119.9(4) . .
C5 C3 C2 120.9(5) . .
C5 C3 H3 119.6 . .
C2 C3 H3 119.6 . .
C7 C4 C2 120.4(5) . .
C7 C4 H4 119.8 . .
C2 C4 H4 119.8 . .
C3 C5 C6 119.9(5) . .
C3 C5 H5 120.1 . .
C6 C5 H5 120.1 . .
C5 C6 C7 119.8(4) . .
C5 C6 C8 124.0(5) . .
C7 C6 C8 116.2(5) . .
C4 C7 C6 120.1(5) . .
C4 C7 H7 120.0 . .
C6 C7 H7 120.0 . .
N7 C8 C6 111.1(4) . .
N7 C8 H8A 109.4 . .
C6 C8 H8A 109.4 . .
N7 C8 H8B 109.4 . .
C6 C8 H8B 109.4 . .
H8A C8 H8B 108.0 . .
N7 C9 C10 120.3(5) . .
N7 C9 H9 119.8 . .
C10 C9 H9 119.8 . .
C9 C10 C11 120.4(5) . .
C9 C10 H10 119.8 . .
C11 C10 H10 119.8 . .
C12 C11 C10 117.0(5) . .
C12 C11 C11 122.1(6) . 2_776
C10 C11 C11 120.9(6) . 2_776
C13 C12 C11 121.0(5) . .
C13 C12 H12 119.5 . .
C11 C12 H12 119.5 . .
N7 C13 C12 120.4(5) . .
N7 C13 H13 119.8 . .
C12 C13 H13 119.8 . .
O6 C14 O5 126.1(4) . .
O6 C14 C15 115.5(4) . .
O5 C14 C15 118.4(4) . .
C16 C15 C17 118.7(4) . .
C16 C15 C14 122.1(4) . .
C17 C15 C14 119.1(4) . .
C15 C16 C18 120.3(5) . .
C15 C16 H16 119.8 . .
C18 C16 H16 119.8 . .
C19 C17 C15 121.3(5) . .
C19 C17 H17 119.4 . .
C15 C17 H17 119.4 . .
C20 C18 C16 120.0(5) . .
C20 C18 H18 120.0 . .
C16 C18 H18 120.0 . .
C17 C19 C20 119.8(5) . .
C17 C19 H19 120.1 . .
C20 C19 H19 120.1 . .
C18 C20 C19 119.8(5) . .
C18 C20 C21 122.8(5) . .
C19 C20 C21 117.3(5) . .
N6 C21 C20 110.8(4) . .
N6 C21 H21A 109.5 . .
C20 C21 H21A 109.5 . .
N6 C21 H21B 109.5 . .
C20 C21 H21B 109.5 . .
H21A C21 H21B 108.1 . .
N6 C22 C26 120.5(5) . .
N6 C22 H22 119.7 . .
C26 C22 H22 119.7 . .
N6 C23 C24 121.0(5) . .
N6 C23 H23 119.5 . .
C24 C23 H23 119.5 . .
C23 C24 C25 120.0(5) . .
C23 C24 H24 120.0 . .
C25 C24 H24 120.0 . .
C26 C25 C24 116.6(5) . .
C26 C25 C25 122.5(6) . 2_586
C24 C25 C25 120.9(6) . 2_586
C22 C26 C25 121.2(5) . .
C22 C26 H26 119.4 . .
C25 C26 H26 119.4 . .
O7 C27 O2 125.8(4) . .
O7 C27 C28 115.6(4) . .
O2 C27 C28 118.6(4) . .
C30 C28 C29 118.8(4) . .
C30 C28 C27 122.2(4) . .
C29 C28 C27 118.9(4) . .
C31 C29 C28 120.9(4) . .
C31 C29 H29 119.5 . .
C28 C29 H29 119.5 . .
C33 C30 C28 120.9(4) . .
C33 C30 H30 119.5 . .
C28 C30 H30 119.5 . .
C29 C31 C32 119.7(5) . .
C29 C31 H31 120.1 . .
C32 C31 H31 120.1 . .
C33 C32 C31 119.9(4) . .
C33 C32 C34 121.7(4) . .
C31 C32 C34 118.4(4) . .
C32 C33 C30 119.7(4) . .
C32 C33 H33 120.1 . .
C30 C33 H33 120.1 . .
N5 C34 C32 112.3(4) . .
N5 C34 H34A 109.1 . .
C32 C34 H34A 109.1 . .
N5 C34 H34B 109.1 . .
C32 C34 H34B 109.1 . .
H34A C34 H34B 107.9 . .
N5 C35 C37 120.3(5) . .
N5 C35 H35 119.9 . .
C37 C35 H35 119.9 . .
N5 C36 C38 120.8(5) . .
N5 C36 H36 119.6 . .
C38 C36 H36 119.6 . .
C35 C37 C39 120.7(5) . .
C35 C37 H37 119.7 . .
C39 C37 H37 119.7 . .
C36 C38 C39 120.7(5) . .
C36 C38 H38 119.6 . .
C39 C38 H38 119.6 . .
C38 C39 C37 116.7(5) . .
C38 C39 C39 121.6(5) . 2_466
C37 C39 C39 121.8(6) . 2_466
O9 C40 O8 126.7(4) . .
O9 C40 C41 115.0(4) . .
O8 C40 C41 118.3(4) . .
C43 C41 C42 118.8(4) . .
C43 C41 C40 123.0(4) . .
C42 C41 C40 118.2(4) . .
C46 C42 C41 120.1(5) . .
C46 C42 H42 119.9 . .
C41 C42 H42 119.9 . .
C44 C43 C41 121.0(5) . .
C44 C43 H43 119.5 . .
C41 C43 H43 119.5 . .
C43 C44 C45 119.8(5) . .
C43 C44 H44 120.1 . .
C45 C44 H44 120.1 . .
C46 C45 C44 118.9(5) . .
C46 C45 C47 116.8(5) . .
C44 C45 C47 124.3(5) . .
C42 C46 C45 121.3(5) . .
C42 C46 H46 119.4 . .
C45 C46 H46 119.4 . .
N4 C47 C45 114.2(5) . .
N4 C47 H47A 108.7 . .
C45 C47 H47A 108.7 . .
N4 C47 H47B 108.7 . .
C45 C47 H47B 108.7 . .
H47A C47 H47B 107.6 . .
N4 C48 C49 120.6(5) . .
N4 C48 H48 119.7 . .
C49 C48 H48 119.7 . .
C48 C49 C50 120.9(5) . .
C48 C49 H49 119.6 . .
C50 C49 H49 119.6 . .
C49 C50 C51 116.8(5) . .
C49 C50 C50 122.3(5) . 2_656
C51 C50 C50 120.9(6) . 2_656
C52 C51 C50 120.5(5) . .
C52 C51 H51 119.8 . .
C50 C51 H51 119.8 . .
N4 C52 C51 120.9(5) . .
N4 C52 H52 119.6 . .
C51 C52 H52 119.6 . .

loop_
_geom_bond_atom_site_label_1
_geom_bond_atom_site_label_2
_geom_bond_distance
_geom_bond_site_symmetry_2
Co1 O2 2.084(3) .
Co1 O3 2.093(3) .
Co1 O8 2.155(3) .
Co1 N1 2.161(5) .
Co1 O5 2.170(3) .
Co1 O1 2.194(3) .
Co2 O1 2.034(3) .
Co2 O1 2.034(3) 2_567
Co2 O7 2.075(3) 2_567
Co2 O7 2.075(3) .
Co2 O9 2.079(3) 2_567
Co2 O9 2.079(3) .
N1 N2 0.997(6) .
N2 N3 1.263(7) .
N4 C48 1.336(7) .
N4 C52 1.340(7) .
N4 C47 1.471(7) .
N5 C36 1.332(6) .
N5 C35 1.344(7) .
N5 C34 1.473(6) .
N6 C22 1.331(7) .
N6 C23 1.334(7) .
N6 C21 1.481(6) .
N7 C13 1.336(7) .
N7 C9 1.342(7) .
N7 C8 1.485(7) .
N8 O11 1.031(8) .
N8 O10 1.219(8) .
N8 O12 1.255(8) .
N9 O14 1.238(10) .
N9 O13 1.243(10) .
N9 O15 1.245(10) .
N9' O14' 1.208(10) .
N9' O13' 1.238(10) .
N9' O15 1.33(3) .
O1 HW1 0.87(6) .
O1 HW2 0.85(7) .
O2 C27 1.264(5) .
O3 C1 1.258(5) .
O4 C1 1.249(6) .
O5 C14 1.266(6) .
O6 C14 1.246(6) .
O7 C27 1.260(5) .
O8 C40 1.260(5) .
O9 C40 1.247(5) .
C1 C2 1.521(6) .
C2 C3 1.390(7) .
C2 C4 1.392(7) .
C3 C5 1.378(6) .
C3 H3 0.9300 .
C4 C7 1.376(7) .
C4 H4 0.9300 .
C5 C6 1.381(7) .
C5 H5 0.9300 .
C6 C7 1.399(7) .
C6 C8 1.526(6) .
C7 H7 0.9300 .
C8 H8A 0.9700 .
C8 H8B 0.9700 .
C9 C10 1.364(8) .
C9 H9 0.9300 .
C10 C11 1.390(8) .
C10 H10 0.9300 .
C11 C12 1.384(7) .
C11 C11 1.503(11) 2_776
C12 C13 1.356(8) .
C12 H12 0.9300 .
C13 H13 0.9300 .
C14 C15 1.509(6) .
C15 C16 1.380(7) .
C15 C17 1.390(7) .
C16 C18 1.397(7) .
C16 H16 0.9300 .
C17 C19 1.377(7) .
C17 H17 0.9300 .
C18 C20 1.382(7) .
C18 H18 0.9300 .
C19 C20 1.383(7) .
C19 H19 0.9300 .
C20 C21 1.519(7) .
C21 H21A 0.9700 .
C21 H21B 0.9700 .
C22 C26 1.364(7) .
C22 H22 0.9300 .
C23 C24 1.373(8) .
C23 H23 0.9300 .
C24 C25 1.392(7) .
C24 H24 0.9300 .
C25 C26 1.382(7) .
C25 C25 1.473(10) 2_586
C26 H26 0.9300 .
C27 C28 1.499(6) .
C28 C30 1.387(6) .
C28 C29 1.387(6) .
C29 C31 1.379(6) .
C29 H29 0.9300 .
C30 C33 1.384(6) .
C30 H30 0.9300 .
C31 C32 1.393(7) .
C31 H31 0.9300 .
C32 C33 1.383(7) .
C32 C34 1.521(6) .
C33 H33 0.9300 .
C34 H34A 0.9700 .
C34 H34B 0.9700 .
C35 C37 1.366(7) .
C35 H35 0.9300 .
C36 C38 1.366(7) .
C36 H36 0.9300 .
C37 C39 1.399(7) .
C37 H37 0.9300 .
C38 C39 1.389(7) .
C38 H38 0.9300 .
C39 C39 1.489(10) 2_466
C40 C41 1.521(6) .
C41 C43 1.385(6) .
C41 C42 1.396(7) .
C42 C46 1.376(7) .
C42 H42 0.9300 .
C43 C44 1.382(7) .
C43 H43 0.9300 .
C44 C45 1.401(7) .
C44 H44 0.9300 .
C45 C46 1.380(7) .
C45 C47 1.508(7) .
C46 H46 0.9300 .
C47 H47A 0.9700 .
C47 H47B 0.9700 .
C48 C49 1.371(8) .
C48 H48 0.9300 .
C49 C50 1.378(7) .
C49 H49 0.9300 .
C50 C51 1.398(7) .
C50 C50 1.478(10) 2_656
C51 C52 1.361(8) .
C51 H51 0.9300 .
C52 H52 0.9300 .
